data_2229636
loop_
_publ_author_name
'Zhang, Guang-Ju'
'He, Jiang-Hong'
'Yan, Shi-Wei'
'Ye, Zhong-Li'
'Xin, Guang-Hua'

_publ_section_title
;
 Bis[8-ethyl-5-oxo-2-(piperazin-4-ium-1-yl)-5,8-dihydropyrido[2,3-<i>d</i>]pyrimidine-6-carboxylic
 acid] 2,5-dicarboxybenzene-1,4-dicarboxylate octahydrate
;
_journal_coeditor_code FF2005
_journal_issue 4
_journal_name_full 'Acta Crystallographica Section E'
_journal_page_first o1011
_journal_page_last o1012
_journal_paper_doi 10.1107/S1600536811011068
_journal_volume 67
_journal_year 2011
_chemical_formula_iupac '2C14 H18 N5 O3 +, C10 H4 O8 -, 8H2 O'
_chemical_formula_moiety '2(C14 H18 N5 O3 +), C10 H4 O8 -, 8(H2 O)'
_chemical_formula_sum 'C38 H56 N10 O22'
_chemical_formula_weight 1004.92
_chemical_name_systematic
;
Bis[8-ethyl-5-oxo-2-(piperazin-4-ium-1-yl)-5,8-dihydropyrido[2,3-
<i>d</i>]pyrimidine-6-carboxylic acid] 
2,5-dicarboxybenzene-1,4-dicarboxylate octahydrate
;
_space_group_IT_number 2
_symmetry_cell_setting triclinic
_symmetry_space_group_name_Hall '-P 1'
_symmetry_space_group_name_H-M 'P -1'
_atom_sites_solution_hydrogens geom
_atom_sites_solution_primary direct
_atom_sites_solution_secondary difmap
_audit_creation_method SHELXL-97
_cell_angle_alpha 83.010(2)
_cell_angle_beta 76.737(2)
_cell_angle_gamma 73.831(2)
_cell_formula_units_Z 1
_cell_length_a 8.8336(16)
_cell_length_b 11.103(2)
_cell_length_c 12.445(2)
_cell_measurement_reflns_used 10252
_cell_measurement_temperature 296(2)
_cell_measurement_theta_max 27.36
_cell_measurement_theta_min 2.45
_cell_volume 1138.9(3)
_computing_cell_refinement 'SAINT (Bruker, 2001)'
_computing_data_collection 'SMART (Bruker, 2001)'
_computing_data_reduction 'SAINT (Bruker, 2001)'
_computing_molecular_graphics 'SHELXTL-Plus (Sheldrick, 2008)'
_computing_publication_material 'SHELXL97 (Sheldrick, 2008)'
_computing_structure_refinement 'SHELXL97 (Sheldrick, 2008)'
_computing_structure_solution 'SHELXS97 (Sheldrick, 2008)'
_diffrn_ambient_temperature 296(2)
_diffrn_measured_fraction_theta_full 0.979
_diffrn_measured_fraction_theta_max 0.979
_diffrn_measurement_device_type 'Bruker APEX CCD area-detector'
_diffrn_measurement_method 'phi and omega scans'
_diffrn_radiation_monochromator graphite
_diffrn_radiation_source 'fine-focus sealed tube'
_diffrn_radiation_type MoK\a
_diffrn_radiation_wavelength 0.71073
_diffrn_reflns_av_R_equivalents 0.0208
_diffrn_reflns_av_sigmaI/netI 0.0328
_diffrn_reflns_limit_h_max 11
_diffrn_reflns_limit_h_min -11
_diffrn_reflns_limit_k_max 14
_diffrn_reflns_limit_k_min -14
_diffrn_reflns_limit_l_max 16
_diffrn_reflns_limit_l_min -16
_diffrn_reflns_number 10252
_diffrn_reflns_theta_full 27.36
_diffrn_reflns_theta_max 27.36
_diffrn_reflns_theta_min 2.45
_exptl_absorpt_coefficient_mu 0.121
_exptl_absorpt_correction_T_max 0.9542
_exptl_absorpt_correction_T_min 0.9395
_exptl_absorpt_correction_type multi-scan
_exptl_absorpt_process_details '(SADABS; Sheldrick, 1996)'
_exptl_crystal_colour colourless
_exptl_crystal_density_diffrn 1.465
_exptl_crystal_density_method 'not measured'
_exptl_crystal_description block
_exptl_crystal_F_000 530
_exptl_crystal_size_max 0.52
_exptl_crystal_size_mid 0.48
_exptl_crystal_size_min 0.39
_refine_diff_density_max 0.331
_refine_diff_density_min -0.196
_refine_ls_extinction_method none
_refine_ls_goodness_of_fit_ref 1.013
_refine_ls_hydrogen_treatment mixed
_refine_ls_matrix_type full
_refine_ls_number_parameters 352
_refine_ls_number_reflns 5071
_refine_ls_number_restraints 14
_refine_ls_restrained_S_all 1.016
_refine_ls_R_factor_all 0.0682
_refine_ls_R_factor_gt 0.0458
_refine_ls_shift/su_max 0.000
_refine_ls_shift/su_mean 0.000
_refine_ls_structure_factor_coef Fsqd
_refine_ls_weighting_details 'calc w=1/[\s^2^(Fo^2^)+(0.1000P)^2^+0.0000P] where P=(Fo^2^+2Fc^2^)/3'
_refine_ls_weighting_scheme calc
_refine_ls_wR_factor_gt 0.1404
_refine_ls_wR_factor_ref 0.1599
_reflns_number_gt 3550
_reflns_number_total 5071
_reflns_threshold_expression >2sigma(I)
_cod_data_source_file ff2005.cif
_cod_data_source_block I
_cod_depositor_comments
;

2019-10-14
Z value and formula fixed to values more according to usual
chemical conventions.                 miguel
;
_cod_original_formula_sum 'C19 H28 N5 O11'
_cod_original_formula_weight 502.46
_cod_original_formula_moiety 'C14 H18 N5 O3 +, 0.5(C10 H4 O8 -), 4(H2 O)'
_cod_original_formula_iupac 'C14 H18 N5 O3 +, 0.5C10 H4 O8 -, 4H2 O'
_cod_original_formula_units_Z 2
_cod_original_cell_volume 1138.9(4)
_cod_database_code 2229636
_cod_database_fobs_code 2229636

loop_
_symmetry_equiv_pos_as_xyz
'x, y, z'
'-x, -y, -z'

loop_
_atom_site_type_symbol
_atom_site_label
_atom_site_fract_x
_atom_site_fract_y
_atom_site_fract_z
_atom_site_U_iso_or_equiv
_atom_site_adp_type
_atom_site_calc_flag
_atom_site_refinement_flags
_atom_site_occupancy
_atom_site_disorder_assembly
_atom_site_disorder_group
C C1 -0.2298(2) 0.58949(18) 0.76095(14) 0.0453(4) Uani d . 1 . .
C C2 -0.1629(2) 0.63420(16) 0.64826(13) 0.0362(4) Uani d . 1 . .
C C3 0.0071(2) 0.60173(15) 0.60569(13) 0.0348(4) Uani d . 1 . .
C C4 0.05712(18) 0.65003(14) 0.49440(12) 0.0316(3) Uani d . 1 . .
C C5 0.2186(2) 0.62709(16) 0.43913(13) 0.0377(4) Uani d . 1 . .
H H5A 0.2968 0.5782 0.4765 0.045 Uiso calc R 1 . .
C C6 0.14597(19) 0.74223(16) 0.28730(13) 0.0336(4) Uani d . 1 . .
C C7 -0.05440(18) 0.72426(14) 0.43356(12) 0.0295(3) Uani d . 1 . .
C C8 -0.2657(2) 0.70738(16) 0.58476(13) 0.0360(4) Uani d . 1 . .
H H8A -0.3755 0.7269 0.6149 0.043 Uiso calc R 1 . .
C C9 -0.33740(19) 0.83037(17) 0.41760(14) 0.0402(4) Uani d . 1 . .
H H9A -0.2943 0.8957 0.3727 0.048 Uiso calc R 1 . .
H H9B -0.4340 0.8707 0.4687 0.048 Uiso calc R 1 . .
C C10 -0.3799(3) 0.7527(2) 0.3443(2) 0.0640(6) Uani d . 1 . .
H H10A -0.4572 0.8056 0.3042 0.096 Uiso calc R 1 . .
H H10B -0.4251 0.6892 0.3887 0.096 Uiso calc R 1 . .
H H10C -0.2847 0.7134 0.2931 0.096 Uiso calc R 1 . .
C C11 0.0817(2) 0.85693(19) 0.11400(14) 0.0470(4) Uani d . 1 . .
H H11A 0.1022 0.9380 0.0881 0.056 Uiso calc R 1 . .
H H11B -0.0279 0.8712 0.1564 0.056 Uiso calc R 1 . .
C C12 0.1010(2) 0.78182(19) 0.01646(14) 0.0472(5) Uani d . 1 . .
H H12A 0.0685 0.7049 0.0421 0.057 Uiso calc R 1 . .
H H12B 0.0317 0.8298 -0.0325 0.057 Uiso calc R 1 . .
C C13 0.3844(2) 0.68542(19) 0.02854(14) 0.0475(5) Uani d . 1 . .
H H13A 0.4945 0.6720 -0.0128 0.057 Uiso calc R 1 . .
H H13B 0.3654 0.6040 0.0552 0.057 Uiso calc R 1 . .
C C14 0.3613(2) 0.7624(2) 0.12515(15) 0.0474(5) Uani d . 1 . .
H H14A 0.4303 0.7166 0.1751 0.057 Uiso calc R 1 . .
H H14B 0.3910 0.8403 0.0992 0.057 Uiso calc R 1 . .
C C15 0.0728(2) 0.91872(15) 0.58174(12) 0.0335(4) Uani d . 1 . .
C C16 0.1614(2) 0.95494(15) 0.48134(14) 0.0350(4) Uani d . 1 . .
H H16 0.271(2) 0.9248(16) 0.4737(15) 0.037(5) Uiso d . 1 . .
C C17 0.09561(19) 1.03470(15) 0.39901(12) 0.0327(4) Uani d . 1 . .
C C18 0.2204(2) 1.06072(16) 0.29829(14) 0.0419(4) Uani d . 1 . .
C C19 0.1758(2) 0.82880(18) 0.65566(15) 0.0459(4) Uani d . 1 . .
N N1 0.27157(18) 0.75043(15) -0.04528(11) 0.0452(4) Uani d . 1 . .
H H1A 0.2821 0.7007 -0.0999 0.054 Uiso calc R 1 . .
H H1B 0.2974 0.8215 -0.0764 0.054 Uiso calc R 1 . .
N N2 0.19315(17) 0.79002(15) 0.18387(11) 0.0430(4) Uani d . 1 . .
N N3 0.26607(16) 0.67052(14) 0.33790(11) 0.0396(3) Uani d . 1 . .
N N4 -0.01218(15) 0.77067(13) 0.33069(10) 0.0338(3) Uani d . 1 . .
N N5 -0.21691(15) 0.75273(13) 0.48113(11) 0.0333(3) Uani d . 1 . .
O O1 -0.37365(18) 0.61061(16) 0.80048(11) 0.0640(4) Uani d . 1 . .
O OW1 0.34139(19) 0.54945(15) 0.80171(12) 0.0614(4) Uani d D 1 . .
H HW1A 0.4401(19) 0.557(2) 0.7779(18) 0.072 Uiso d D 1 . .
H HW1B 0.298(2) 0.581(2) 0.7463(16) 0.070 Uiso d D 1 . .
O O2 -0.12330(19) 0.52214(15) 0.81832(12) 0.0622(4) Uani d D 1 . .
H H2A -0.018(2) 0.516(2) 0.7683(19) 0.083(8) Uiso d D 1 . .
O OW2 0.3559(2) 0.95983(17) 0.85270(14) 0.0721(5) Uani d D 1 . .
H HW2A 0.442(3) 0.954(3) 0.8054(18) 0.097 Uiso d D 1 . .
H HW2B 0.353(3) 1.013(2) 0.8988(19) 0.103 Uiso d D 1 . .
O O3 0.10748(15) 0.53510(12) 0.66146(10) 0.0502(3) Uani d . 1 . .
O OW3 0.8262(3) 0.59914(18) 0.05037(17) 0.0835(5) Uani d D 1 . .
H HW3A 0.764(3) 0.562(3) 0.0954(17) 0.092 Uiso d D 1 . .
H HW3B 0.840(4) 0.570(3) -0.0121(15) 0.118 Uiso d D 1 . .
O OW4 0.6900(2) 0.85376(17) 0.01290(14) 0.0782(5) Uani d D 1 . .
H HW4A 0.713(4) 0.876(2) -0.0572(15) 0.107 Uiso d D 1 . .
H HW4B 0.725(3) 0.7783(16) 0.022(2) 0.092 Uiso d D 1 . .
O O4 0.17347(18) 1.10598(16) 0.20881(11) 0.0655(4) Uani d . 1 . .
O O5 0.36177(16) 1.03613(14) 0.30721(12) 0.0604(4) Uani d . 1 . .
O O6 0.1120(2) 0.80744(16) 0.75738(11) 0.0660(4) Uani d D 1 . .
H H6A 0.002(2) 0.842(2) 0.772(2) 0.084(8) Uiso d D 1 . .
O O7 0.31545(18) 0.77853(16) 0.61765(13) 0.0728(5) Uani d . 1 . .

loop_
_atom_site_aniso_label
_atom_site_aniso_U_11
_atom_site_aniso_U_22
_atom_site_aniso_U_33
_atom_site_aniso_U_12
_atom_site_aniso_U_13
_atom_site_aniso_U_23
C1 0.0499(11) 0.0524(11) 0.0330(9) -0.0199(9) -0.0005(8) -0.0002(8)
C2 0.0399(9) 0.0389(9) 0.0298(8) -0.0142(7) -0.0017(7) -0.0034(7)
C3 0.0377(9) 0.0347(8) 0.0327(8) -0.0095(7) -0.0074(7) -0.0035(6)
C4 0.0312(8) 0.0334(8) 0.0311(8) -0.0097(6) -0.0052(6) -0.0039(6)
C5 0.0305(8) 0.0460(10) 0.0352(9) -0.0059(7) -0.0080(7) -0.0036(7)
C6 0.0310(8) 0.0433(9) 0.0284(8) -0.0123(7) -0.0040(6) -0.0072(7)
C7 0.0283(8) 0.0337(8) 0.0280(7) -0.0097(6) -0.0042(6) -0.0068(6)
C8 0.0308(8) 0.0441(10) 0.0324(8) -0.0124(7) 0.0007(6) -0.0076(7)
C9 0.0274(8) 0.0474(10) 0.0416(9) -0.0031(7) -0.0069(7) -0.0030(7)
C10 0.0566(13) 0.0637(13) 0.0801(15) -0.0067(10) -0.0388(12) -0.0093(11)
C11 0.0415(10) 0.0579(11) 0.0347(9) -0.0089(8) -0.0026(7) 0.0040(8)
C12 0.0452(10) 0.0649(12) 0.0352(9) -0.0233(9) -0.0109(8) 0.0091(8)
C13 0.0413(10) 0.0584(12) 0.0375(10) -0.0115(9) -0.0004(8) -0.0009(8)
C14 0.0329(9) 0.0750(13) 0.0337(9) -0.0191(9) 0.0004(7) -0.0023(8)
C15 0.0365(9) 0.0342(8) 0.0304(8) -0.0091(7) -0.0076(6) -0.0026(6)
C16 0.0298(8) 0.0377(9) 0.0365(9) -0.0083(7) -0.0045(7) -0.0047(7)
C17 0.0368(9) 0.0324(8) 0.0288(8) -0.0115(7) -0.0022(6) -0.0045(6)
C18 0.0458(10) 0.0395(9) 0.0358(9) -0.0133(8) 0.0042(7) -0.0034(7)
C19 0.0483(11) 0.0515(11) 0.0385(10) -0.0105(9) -0.0161(8) 0.0025(8)
N1 0.0549(9) 0.0520(9) 0.0302(7) -0.0205(7) -0.0041(6) -0.0018(6)
N2 0.0332(8) 0.0654(10) 0.0276(7) -0.0139(7) -0.0012(6) 0.0003(7)
N3 0.0296(7) 0.0550(9) 0.0329(7) -0.0097(6) -0.0051(6) -0.0026(6)
N4 0.0301(7) 0.0423(8) 0.0284(7) -0.0104(6) -0.0035(5) -0.0029(6)
N5 0.0282(7) 0.0410(8) 0.0296(7) -0.0082(6) -0.0036(5) -0.0040(5)
O1 0.0535(9) 0.0927(11) 0.0404(7) -0.0267(8) 0.0077(6) 0.0014(7)
OW1 0.0568(9) 0.0730(10) 0.0537(9) -0.0144(8) -0.0185(7) 0.0068(7)
O2 0.0631(10) 0.0786(10) 0.0395(7) -0.0200(8) -0.0073(7) 0.0145(7)
OW2 0.0719(11) 0.0748(11) 0.0624(10) -0.0340(9) 0.0177(8) -0.0015(8)
O3 0.0469(8) 0.0571(8) 0.0416(7) -0.0086(6) -0.0123(6) 0.0107(6)
OW3 0.0943(14) 0.0840(13) 0.0773(12) -0.0392(11) -0.0119(11) 0.0024(10)
OW4 0.0926(13) 0.0772(11) 0.0517(9) -0.0234(10) 0.0125(9) -0.0031(9)
O4 0.0650(10) 0.0936(12) 0.0312(7) -0.0228(8) -0.0001(6) 0.0087(7)
O5 0.0412(8) 0.0692(9) 0.0569(8) -0.0126(7) 0.0083(6) 0.0090(7)
O6 0.0667(10) 0.0878(11) 0.0363(7) -0.0113(9) -0.0163(7) 0.0145(7)
O7 0.0492(9) 0.0929(12) 0.0579(9) 0.0087(8) -0.0165(7) 0.0124(8)

loop_
_atom_type_symbol
_atom_type_description
_atom_type_scat_dispersion_real
_atom_type_scat_dispersion_imag
_atom_type_scat_source
C C 0.0033 0.0016 'International Tables Vol C Tables 4.2.6.8 and 6.1.1.4'
H H 0.0000 0.0000 'International Tables Vol C Tables 4.2.6.8 and 6.1.1.4'
N N 0.0061 0.0033 'International Tables Vol C Tables 4.2.6.8 and 6.1.1.4'
O O 0.0106 0.0060 'International Tables Vol C Tables 4.2.6.8 and 6.1.1.4'

loop_
_geom_angle_atom_site_label_1
_geom_angle_atom_site_label_2
_geom_angle_atom_site_label_3
_geom_angle_site_symmetry_1
_geom_angle_site_symmetry_3
_geom_angle
_geom_angle_publ_flag
O1 C1 O2 . . 120.65(17) ?
O1 C1 C2 . . 123.66(18) ?
O2 C1 C2 . . 115.69(16) ?
C8 C2 C3 . . 120.28(14) ?
C8 C2 C1 . . 119.08(16) ?
C3 C2 C1 . . 120.64(15) ?
O3 C3 C2 . . 122.75(15) ?
O3 C3 C4 . . 121.96(15) ?
C2 C3 C4 . . 115.29(14) ?
C7 C4 C5 . . 115.19(14) ?
C7 C4 C3 . . 121.64(14) ?
C5 C4 C3 . . 123.17(15) ?
N3 C5 C4 . . 123.88(15) ?
N3 C5 H5A . . 118.1 ?
C4 C5 H5A . . 118.1 ?
N4 C6 N2 . . 117.33(15) ?
N4 C6 N3 . . 126.49(14) ?
N2 C6 N3 . . 116.17(14) ?
N4 C7 N5 . . 117.27(13) ?
N4 C7 C4 . . 123.16(14) ?
N5 C7 C4 . . 119.57(14) ?
N5 C8 C2 . . 123.73(15) ?
N5 C8 H8A . . 118.1 ?
C2 C8 H8A . . 118.1 ?
N5 C9 C10 . . 111.63(15) ?
N5 C9 H9A . . 109.3 ?
C10 C9 H9A . . 109.3 ?
N5 C9 H9B . . 109.3 ?
C10 C9 H9B . . 109.3 ?
H9A C9 H9B . . 108.0 ?
C9 C10 H10A . . 109.5 ?
C9 C10 H10B . . 109.5 ?
H10A C10 H10B . . 109.5 ?
C9 C10 H10C . . 109.5 ?
H10A C10 H10C . . 109.5 ?
H10B C10 H10C . . 109.5 ?
N2 C11 C12 . . 110.08(15) ?
N2 C11 H11A . . 109.6 ?
C12 C11 H11A . . 109.6 ?
N2 C11 H11B . . 109.6 ?
C12 C11 H11B . . 109.6 ?
H11A C11 H11B . . 108.2 ?
N1 C12 C11 . . 110.68(14) ?
N1 C12 H12A . . 109.5 ?
C11 C12 H12A . . 109.5 ?
N1 C12 H12B . . 109.5 ?
C11 C12 H12B . . 109.5 ?
H12A C12 H12B . . 108.1 ?
N1 C13 C14 . . 110.52(15) ?
N1 C13 H13A . . 109.5 ?
C14 C13 H13A . . 109.5 ?
N1 C13 H13B . . 109.5 ?
C14 C13 H13B . . 109.5 ?
H13A C13 H13B . . 108.1 ?
N2 C14 C13 . . 109.98(14) ?
N2 C14 H14A . . 109.7 ?
C13 C14 H14A . . 109.7 ?
N2 C14 H14B . . 109.7 ?
C13 C14 H14B . . 109.7 ?
H14A C14 H14B . . 108.2 ?
C16 C15 C17 . 2_576 117.61(15) ?
C16 C15 C19 . . 113.70(15) ?
C17 C15 C19 2_576 . 128.68(15) ?
C17 C16 C15 . . 124.81(15) ?
C17 C16 H16 . . 120.7(11) ?
C15 C16 H16 . . 114.4(11) ?
C16 C17 C15 . 2_576 117.58(14) ?
C16 C17 C18 . . 113.93(15) ?
C15 C17 C18 2_576 . 128.49(15) ?
O5 C18 O4 . . 123.21(16) ?
O5 C18 C17 . . 118.33(16) ?
O4 C18 C17 . . 118.46(16) ?
O7 C19 O6 . . 121.26(18) ?
O7 C19 C15 . . 119.71(17) ?
O6 C19 C15 . . 119.03(17) ?
C13 N1 C12 . . 111.63(13) ?
C13 N1 H1A . . 109.3 ?
C12 N1 H1A . . 109.3 ?
C13 N1 H1B . . 109.3 ?
C12 N1 H1B . . 109.3 ?
H1A N1 H1B . . 108.0 ?
C6 N2 C11 . . 123.41(14) ?
C6 N2 C14 . . 122.94(15) ?
C11 N2 C14 . . 112.99(13) ?
C5 N3 C6 . . 115.45(14) ?
C7 N4 C6 . . 115.83(14) ?
C8 N5 C7 . . 119.48(14) ?
C8 N5 C9 . . 120.08(13) ?
C7 N5 C9 . . 120.43(13) ?
HW1A OW1 HW1B . . 101.7(17) ?
C1 O2 H2A . . 105.2(15) ?
HW2A OW2 HW2B . . 107(2) ?
HW3A OW3 HW3B . . 106(2) ?
HW4A OW4 HW4B . . 109(2) ?
C19 O6 H6A . . 111.5(16) ?

loop_
_geom_bond_atom_site_label_1
_geom_bond_atom_site_label_2
_geom_bond_site_symmetry_2
_geom_bond_distance
_geom_bond_publ_flag
C1 O1 . 1.219(2) ?
C1 O2 . 1.320(2) ?
C1 C2 . 1.475(2) ?
C2 C8 . 1.368(2) ?
C2 C3 . 1.430(2) ?
C3 O3 . 1.268(2) ?
C3 C4 . 1.439(2) ?
C4 C7 . 1.400(2) ?
C4 C5 . 1.401(2) ?
C5 N3 . 1.311(2) ?
C5 H5A . 0.9300 ?
C6 N4 . 1.339(2) ?
C6 N2 . 1.350(2) ?
C6 N3 . 1.367(2) ?
C7 N4 . 1.3307(19) ?
C7 N5 . 1.3834(19) ?
C8 N5 . 1.345(2) ?
C8 H8A . 0.9300 ?
C9 N5 . 1.487(2) ?
C9 C10 . 1.499(3) ?
C9 H9A . 0.9700 ?
C9 H9B . 0.9700 ?
C10 H10A . 0.9600 ?
C10 H10B . 0.9600 ?
C10 H10C . 0.9600 ?
C11 N2 . 1.451(2) ?
C11 C12 . 1.507(3) ?
C11 H11A . 0.9700 ?
C11 H11B . 0.9700 ?
C12 N1 . 1.491(2) ?
C12 H12A . 0.9700 ?
C12 H12B . 0.9700 ?
C13 N1 . 1.489(2) ?
C13 C14 . 1.503(3) ?
C13 H13A . 0.9700 ?
C13 H13B . 0.9700 ?
C14 N2 . 1.462(2) ?
C14 H14A . 0.9700 ?
C14 H14B . 0.9700 ?
C15 C16 . 1.393(2) ?
C15 C17 2_576 1.406(2) ?
C15 C19 . 1.525(2) ?
C16 C17 . 1.392(2) ?
C16 H16 . 0.917(19) ?
C17 C15 2_576 1.406(2) ?
C17 C18 . 1.525(2) ?
C18 O5 . 1.230(2) ?
C18 O4 . 1.275(2) ?
C19 O7 . 1.213(2) ?
C19 O6 . 1.285(2) ?
N1 H1A . 0.9000 ?
N1 H1B . 0.9000 ?
OW1 HW1A . 0.878(15) ?
OW1 HW1B . 0.854(15) ?
O2 H2A . 0.986(16) ?
OW2 HW2A . 0.842(16) ?
OW2 HW2B . 0.860(16) ?
OW3 HW3A . 0.849(16) ?
OW3 HW3B . 0.850(17) ?
OW4 HW4A . 0.871(16) ?
OW4 HW4B . 0.812(16) ?
O6 H6A . 0.924(17) ?

loop_
_geom_hbond_atom_site_label_D
_geom_hbond_atom_site_label_H
_geom_hbond_atom_site_label_A
_geom_hbond_site_symmetry_A
_geom_hbond_distance_DH
_geom_hbond_distance_HA
_geom_hbond_distance_DA
_geom_hbond_angle_DHA
O6 H6A O4 2_576 0.924(17) 1.468(17) 2.392(2) 178(3)
N1 H1A OW1 1_554 0.90 2.08 2.952(2) 164
N1 H1A O6 1_554 0.90 2.56 3.022(2) 113
N1 H1B OW2 1_554 0.90 1.82 2.717(2) 176
OW1 HW1A O1 1_655 0.878(15) 1.984(17) 2.780(2) 150(2)
OW1 HW1B O3 . 0.854(15) 2.377(18) 3.041(2) 134.9(19)
OW1 HW1B O7 . 0.854(15) 2.57(2) 3.204(2) 131.8(18)
OW1 HW1B O6 . 0.854(15) 2.59(2) 3.084(2) 118(2)
O2 H2A O3 . 0.986(16) 1.556(18) 2.5013(19) 159(2)
OW2 HW2B OW4 2_676 0.860(16) 1.856(17) 2.703(3) 168(3)
OW2 HW2A O5 2_676 0.842(16) 1.982(17) 2.819(2) 173(3)
OW3 HW3A OW1 2_666 0.849(16) 1.931(18) 2.770(2) 169(3)
OW3 HW3B O2 1_654 0.850(17) 2.168(17) 3.011(3) 172(3)
OW4 HW4A O4 2_675 0.871(16) 1.937(19) 2.782(2) 163(3)
OW4 HW4B OW3 . 0.812(16) 1.966(17) 2.775(3) 174(3)
